data_2014895
loop_
_publ_author_name
'Glidewell, Christopher'
'Low, John N.'
'Skakle, Janet M. S.'
'Wardell, James L.'

_publ_section_title
;
 Supramolecular structures of four isomorphous anilinium
 2-carboxy-4-nitrobenzoate salts:
 4-<i>X</i>-C~6~H~4~NH~3~^+^&#x00B7;C~8~H~4~NO~6~^{-^} (<i>X</i> = H,
 Cl, Br and I)
;
_journal_issue 5
_journal_name_full 'Acta Crystallographica Section C'
_journal_page_first o276
_journal_page_last o280
_journal_paper_doi 10.1107/S0108270105007286
_journal_volume 61
_journal_year 2005
_chemical_formula_iupac 'C6 H8 N +, C8 H4 N O6 -'
_chemical_formula_moiety 'C6 H8 N +, C8 H4 N O6 -'
_chemical_formula_sum 'C14 H12 N2 O6'
_chemical_formula_weight 304.26
_chemical_name_systematic
;
Anilinium 2-carboxy-4-nitrobenzoate
;
_space_group_IT_number 15
_symmetry_cell_setting monoclinic
_symmetry_space_group_name_Hall '-C 2yc'
_symmetry_space_group_name_H-M 'C 1 2/c 1'
_atom_sites_solution_hydrogens geom
_atom_sites_solution_primary direct
_atom_sites_solution_secondary difmap
_cell_angle_alpha 90.000
_cell_angle_beta 98.13(3)
_cell_angle_gamma 90.00
_cell_formula_units_Z 8
_cell_length_a 12.8131(10)
_cell_length_b 7.5521(6)
_cell_length_c 28.114(2)
_cell_measurement_reflns_used 26892
_cell_measurement_temperature 120(2)
_cell_measurement_theta_max 26.09
_cell_measurement_theta_min 3.14
_cell_volume 2693.1(4)
_computing_cell_refinement 'DENZO (Otwinowski & Minor, 1997) and COLLECT'
_computing_data_collection 'COLLECT (Hooft, 1999)'
_computing_data_reduction 'DENZO and COLLECT'
_computing_molecular_graphics 'PLATON (Spek, 2003)'
_computing_publication_material 'SHELXL97 and PRPKAPPA (Ferguson, 1999)'
_computing_structure_refinement 'OSCAIL and SHELXL97 (Sheldrick, 1997)'
_computing_structure_solution 'OSCAIL (McArdle, 2003) and SHELXS97 (Sheldrick, 1997)'
_diffrn_ambient_temperature 120(2)
_diffrn_detector_area_resol_mean 9.091
_diffrn_measured_fraction_theta_full 0.991
_diffrn_measured_fraction_theta_max 0.991
_diffrn_measurement_device_type 'Nonius KappaCCD'
_diffrn_measurement_method '\f and \w scans'
_diffrn_radiation_monochromator graphite
_diffrn_radiation_source 'Bruker--Nonius FR591 rotating anode'
_diffrn_radiation_type 'Mo K\a'
_diffrn_radiation_wavelength 0.71073
_diffrn_reflns_av_R_equivalents 0.0974
_diffrn_reflns_av_sigmaI/netI 0.1017
_diffrn_reflns_limit_h_max 15
_diffrn_reflns_limit_h_min -15
_diffrn_reflns_limit_k_max 9
_diffrn_reflns_limit_k_min -9
_diffrn_reflns_limit_l_max 34
_diffrn_reflns_limit_l_min -33
_diffrn_reflns_number 13132
_diffrn_reflns_theta_full 26.09
_diffrn_reflns_theta_max 26.09
_diffrn_reflns_theta_min 3.14
_diffrn_standards_decay_% nil
_exptl_absorpt_coefficient_mu 0.120
_exptl_absorpt_correction_T_max 0.998
_exptl_absorpt_correction_T_min 0.980
_exptl_absorpt_correction_type multi-scan
_exptl_absorpt_process_details '(SADABS; Sheldrick, 2003)'
_exptl_crystal_colour colourless
_exptl_crystal_density_diffrn 1.501
_exptl_crystal_density_method 'not measured'
_exptl_crystal_description plate
_exptl_crystal_F_000 1264
_exptl_crystal_size_max 0.14
_exptl_crystal_size_mid 0.10
_exptl_crystal_size_min 0.02
_refine_diff_density_max 0.433
_refine_diff_density_min -0.301
_refine_ls_extinction_method none
_refine_ls_goodness_of_fit_ref 1.027
_refine_ls_hydrogen_treatment constr
_refine_ls_matrix_type full
_refine_ls_number_parameters 200
_refine_ls_number_reflns 2656
_refine_ls_number_restraints 0
_refine_ls_restrained_S_all 1.027
_refine_ls_R_factor_all 0.1529
_refine_ls_R_factor_gt 0.0767
_refine_ls_shift/su_max 0.001
_refine_ls_shift/su_mean 0.000
_refine_ls_structure_factor_coef Fsqd
_refine_ls_weighting_details 'w=1/[\s^2^(Fo^2^)+(0.0871P)^2^+5.7738P] where P=(Fo^2^+2Fc^2^)/3'
_refine_ls_weighting_scheme calc
_refine_ls_wR_factor_gt 0.1773
_refine_ls_wR_factor_ref 0.2096
_reflns_number_gt 1474
_reflns_number_total 2656
_reflns_threshold_expression I>2\s(I)
_cod_data_source_file sk1823.cif
_cod_data_source_block I
_cod_depositor_comments
;
The following automatic conversions were performed:

'_exptl_absorpt_correction_type' value 'Multi-scan' changed to
'multi-scan' according to
/home/saulius/struct/CIF-dictionaries/cif_core.dic dictionary named
'cif_core.dic' version 2.4.1 from 2010-06-29.

Automatic conversion script
Id: cif_fix_values 1715 2011-07-08 13:25:40Z adriana 
;
_cod_original_sg_symbol_H-M 'C 2/c'
_cod_database_code 2014895
_cod_database_fobs_code 2014895

loop_
_symmetry_equiv_pos_as_xyz
'x, y, z'
'-x, y, -z+1/2'
'x+1/2, y+1/2, z'
'-x+1/2, y+1/2, -z+1/2'
'-x, -y, -z'
'x, -y, z-1/2'
'-x+1/2, -y+1/2, -z'
'x+1/2, -y+1/2, z-1/2'

loop_
_atom_site_label
_atom_site_fract_x
_atom_site_fract_y
_atom_site_fract_z
_atom_site_U_iso_or_equiv
_atom_site_adp_type
_atom_site_calc_flag
_atom_site_refinement_flags
_atom_site_occupancy
_atom_site_disorder_assembly
_atom_site_disorder_group
_atom_site_type_symbol
O11 0.6067(2) 1.1176(4) 0.28978(10) 0.0396(8) Uani d . 1 . . O
O12 0.6964(2) 0.8853(4) 0.26773(10) 0.0334(7) Uani d . 1 . . O
O21 0.78397(19) 0.5446(3) 0.30747(9) 0.0305(7) Uani d . 1 . . O
O22 0.6094(2) 0.5228(4) 0.28500(10) 0.0329(7) Uani d . 1 . . O
O51 0.6220(3) 1.1806(5) 0.46471(12) 0.0624(10) Uani d . 1 . . O
O52 0.6227(3) 0.9472(5) 0.50986(12) 0.0602(10) Uani d . 1 . . O
N41 0.5756(2) 0.3294(4) 0.19925(11) 0.0301(8) Uani d . 1 . . N
N51 0.6279(3) 1.0183(6) 0.47091(15) 0.0472(10) Uani d . 1 . . N
C1 0.6503(3) 0.8831(5) 0.34551(14) 0.0280(9) Uani d . 1 . . C
C2 0.6713(3) 0.7025(5) 0.35178(14) 0.0275(9) Uani d . 1 . . C
C3 0.6751(3) 0.6271(6) 0.39751(15) 0.0322(10) Uani d . 1 . . C
C4 0.6588(3) 0.7303(6) 0.43643(16) 0.0376(11) Uani d . 1 . . C
C5 0.6413(3) 0.9091(6) 0.42916(15) 0.0333(10) Uani d . 1 . . C
C6 0.6361(3) 0.9866(6) 0.38494(15) 0.0302(10) Uani d . 1 . . C
C11 0.6472(3) 0.9738(5) 0.29785(15) 0.0299(10) Uani d . 1 . . C
C21 0.6873(3) 0.5812(5) 0.31052(15) 0.0293(10) Uani d . 1 . . C
C41 0.5828(3) 0.4371(5) 0.15697(15) 0.0295(10) Uani d . 1 . . C
C42 0.5724(3) 0.3551(6) 0.11266(15) 0.0355(11) Uani d . 1 . . C
C43 0.5815(3) 0.4571(6) 0.07225(15) 0.0380(11) Uani d . 1 . . C
C44 0.6011(3) 0.6363(6) 0.07642(17) 0.0404(11) Uani d . 1 . . C
C45 0.6118(3) 0.7149(6) 0.12095(16) 0.0368(11) Uani d . 1 . . C
C46 0.6020(3) 0.6152(6) 0.16155(16) 0.0326(10) Uani d . 1 . . C
H3 0.6891 0.5042 0.4018 0.039 Uiso calc R 1 . . H
H4 0.6596 0.6793 0.4674 0.045 Uiso calc R 1 . . H
H6 0.6229 1.1099 0.3812 0.036 Uiso calc R 1 . . H
H12 0.7022 0.9458 0.2366 0.050 Uiso d R 1 . . H
H41A 0.5911 0.3970 0.2261 0.045 Uiso calc R 1 . . H
H41B 0.6222 0.2380 0.2003 0.045 Uiso calc R 1 . . H
H41C 0.5090 0.2858 0.1978 0.045 Uiso calc R 1 . . H
H42 0.5592 0.2314 0.1098 0.043 Uiso calc R 1 . . H
H43 0.5741 0.4028 0.0415 0.046 Uiso calc R 1 . . H
H44 0.6072 0.7051 0.0487 0.048 Uiso calc R 1 . . H
H45 0.6260 0.8382 0.1239 0.044 Uiso calc R 1 . . H
H46 0.6085 0.6700 0.1922 0.039 Uiso calc R 1 . . H

loop_
_atom_site_aniso_label
_atom_site_aniso_U_11
_atom_site_aniso_U_22
_atom_site_aniso_U_33
_atom_site_aniso_U_12
_atom_site_aniso_U_13
_atom_site_aniso_U_23
O11 0.0354(16) 0.0396(18) 0.046(2) 0.0092(14) 0.0139(14) 0.0019(15)
O12 0.0345(15) 0.0368(16) 0.0310(17) 0.0025(13) 0.0114(13) -0.0009(13)
O21 0.0246(14) 0.0344(16) 0.0339(17) 0.0009(12) 0.0086(12) -0.0028(13)
O22 0.0245(14) 0.0398(17) 0.0343(17) -0.0047(12) 0.0036(13) -0.0048(14)
O51 0.085(3) 0.050(2) 0.051(2) 0.0206(19) 0.0033(19) -0.0100(18)
O52 0.073(2) 0.085(3) 0.0235(19) 0.021(2) 0.0093(17) -0.0006(19)
N41 0.0242(17) 0.0319(19) 0.035(2) -0.0013(14) 0.0074(15) -0.0019(16)
N51 0.046(2) 0.059(3) 0.036(3) 0.017(2) 0.0032(19) -0.008(2)
C1 0.024(2) 0.035(2) 0.027(2) -0.0009(17) 0.0080(17) -0.0003(19)
C2 0.0196(19) 0.034(2) 0.030(2) -0.0012(17) 0.0070(17) -0.0023(19)
C3 0.030(2) 0.037(2) 0.031(3) 0.0002(18) 0.0093(19) 0.003(2)
C4 0.031(2) 0.047(3) 0.036(3) -0.002(2) 0.008(2) 0.002(2)
C5 0.026(2) 0.047(3) 0.028(2) 0.0042(19) 0.0079(18) -0.010(2)
C6 0.019(2) 0.038(2) 0.035(3) 0.0030(17) 0.0073(18) -0.003(2)
C11 0.0198(19) 0.032(2) 0.039(3) 0.0000(18) 0.0061(18) -0.003(2)
C21 0.028(2) 0.029(2) 0.033(2) 0.0016(18) 0.011(2) 0.0067(19)
C41 0.0172(19) 0.040(3) 0.032(3) -0.0008(17) 0.0066(18) 0.004(2)
C42 0.030(2) 0.041(3) 0.038(3) -0.0027(19) 0.010(2) 0.000(2)
C43 0.029(2) 0.060(3) 0.025(2) 0.000(2) 0.0076(19) -0.004(2)
C44 0.033(2) 0.049(3) 0.040(3) 0.000(2) 0.009(2) 0.008(2)
C45 0.028(2) 0.040(3) 0.043(3) 0.0009(19) 0.007(2) 0.008(2)
C46 0.026(2) 0.037(2) 0.035(3) 0.0008(18) 0.0075(19) 0.000(2)

loop_
_atom_type_symbol
_atom_type_description
_atom_type_scat_dispersion_real
_atom_type_scat_dispersion_imag
_atom_type_scat_source
C C 0.0033 0.0016 'International Tables Vol C Tables 4.2.6.8 and 6.1.1.4'
H H 0.0000 0.0000 'International Tables Vol C Tables 4.2.6.8 and 6.1.1.4'
N N 0.0061 0.0033 'International Tables Vol C Tables 4.2.6.8 and 6.1.1.4'
O O 0.0106 0.0060 'International Tables Vol C Tables 4.2.6.8 and 6.1.1.4'

loop_
_geom_angle_atom_site_label_1
_geom_angle_atom_site_label_2
_geom_angle_atom_site_label_3
_geom_angle
_geom_angle_publ_flag
C6 C1 C2 119.6(4) no
C6 C1 C11 117.8(4) no
C2 C1 C11 122.6(4) no
O11 C11 O12 124.7(4) no
O11 C11 C1 122.2(4) no
O12 C11 C1 113.0(3) no
C11 O12 H12 115.9 no
C1 C2 C3 119.6(4) no
C1 C2 C21 122.6(4) no
C3 C2 C21 117.8(3) no
O22 C21 O21 126.7(4) no
O22 C21 C2 118.5(3) no
O21 C21 C2 114.7(3) no
C4 C3 C2 120.5(4) no
C4 C3 H3 119.8 no
C2 C3 H3 119.8 no
C5 C4 C3 118.3(4) no
C5 C4 H4 120.9 no
C3 C4 H4 120.9 no
C6 C5 C4 122.7(4) no
C6 C5 N51 119.4(4) no
C4 C5 N51 117.9(4) no
O52 N51 O51 123.2(4) no
O52 N51 C5 119.7(4) no
O51 N51 C5 117.1(4) no
C5 C6 C1 119.3(4) no
C5 C6 H6 120.3 no
C1 C6 H6 120.3 no
C46 C41 C42 121.2(4) no
C46 C41 N41 120.2(4) no
C42 C41 N41 118.5(4) no
C41 N41 H41A 109.5 no
C41 N41 H41B 109.5 no
H41A N41 H41B 109.5 no
C41 N41 H41C 109.5 no
H41A N41 H41C 109.5 no
H41B N41 H41C 109.5 no
C41 C42 C43 118.7(4) no
C41 C42 H42 120.7 no
C43 C42 H42 120.7 no
C44 C43 C42 120.7(4) no
C44 C43 H43 119.7 no
C42 C43 H43 119.7 no
C45 C44 C43 119.7(4) no
C45 C44 H44 120.2 no
C43 C44 H44 120.2 no
C44 C45 C46 120.4(4) no
C44 C45 H45 119.8 no
C46 C45 H45 119.8 no
C41 C46 C45 119.4(4) no
C41 C46 H46 120.3 no
C45 C46 H46 120.3 no

loop_
_geom_bond_atom_site_label_1
_geom_bond_atom_site_label_2
_geom_bond_site_symmetry_2
_geom_bond_distance
_geom_bond_publ_flag
C1 C6 . 1.389(5) no
C1 C2 . 1.396(6) no
C1 C11 . 1.500(6) no
C11 O11 . 1.211(5) no
C11 O12 . 1.308(5) no
O12 H12 . 1.00 no
C2 C3 . 1.401(5) no
C2 C21 . 1.515(6) no
C21 O22 . 1.227(5) no
C21 O21 . 1.283(4) no
C3 C4 . 1.383(6) no
C3 H3 . 0.95 no
C4 C5 . 1.379(6) no
C4 H4 . 0.95 no
C5 C6 . 1.367(6) no
C5 N51 . 1.465(5) no
N51 O52 . 1.230(5) no
N51 O51 . 1.239(5) no
C6 H6 . 0.95 no
C41 C46 . 1.371(6) no
C41 C42 . 1.381(6) no
C41 N41 . 1.454(5) no
N41 H41A . 0.91 no
N41 H41B . 0.91 no
N41 H41C . 0.91 no
C42 C43 . 1.391(6) no
C42 H42 . 0.95 no
C43 C44 . 1.378(6) no
C43 H43 . 0.95 no
C44 C45 . 1.375(6) no
C44 H44 . 0.95 no
C45 C46 . 1.388(6) no
C45 H45 . 0.95 no
C46 H46 . 0.95 no

loop_
_geom_hbond_atom_site_label_D
_geom_hbond_atom_site_label_H
_geom_hbond_atom_site_label_A
_geom_hbond_site_symmetry_A
_geom_hbond_distance_DH
_geom_hbond_distance_HA
_geom_hbond_distance_DA
_geom_hbond_angle_DHA
_geom_hbond_publ_flag
O12 H12 O21 4_655 1.00 1.48 2.476(4) 176 y
N41 H41A O22 . 0.91 1.89 2.799(4) 173 y
N41 H41B O21 4_645 0.91 1.92 2.828(4) 172 y
N41 H41C O11 2_645 0.91 2.02 2.884(4) 158 y
C44 H44 O51 6_575 0.95 2.55 3.477(6) 167 no

loop_
_geom_torsion_atom_site_label_1
_geom_torsion_atom_site_label_2
_geom_torsion_atom_site_label_3
_geom_torsion_atom_site_label_4
_geom_torsion
_geom_torsion_publ_flag
C6 C1 C11 O11 -19.8(5) no
C2 C1 C11 O11 163.1(4) no
C6 C1 C11 O12 157.3(3) no
C2 C1 C11 O12 -19.8(5) no
C6 C1 C2 C3 1.6(5) no
C11 C1 C2 C3 178.6(3) no
C6 C1 C2 C21 179.8(3) no
C11 C1 C2 C21 -3.1(6) no
C1 C2 C21 O22 -81.7(5) no
C3 C2 C21 O22 96.5(4) no
C1 C2 C21 O21 101.1(4) no
C3 C2 C21 O21 -80.7(4) no
C1 C2 C3 C4 -0.3(6) no
C21 C2 C3 C4 -178.6(3) no
C2 C3 C4 C5 -1.6(6) no
C3 C4 C5 C6 2.2(6) no
C3 C4 C5 N51 -177.8(3) no
C6 C5 N51 O52 173.3(4) no
C4 C5 N51 O52 -6.7(6) no
C6 C5 N51 O51 -6.5(6) no
C4 C5 N51 O51 173.5(4) no
C4 C5 C6 C1 -0.9(6) no
N51 C5 C6 C1 179.1(3) no
C2 C1 C6 C5 -1.0(6) no
C11 C1 C6 C5 -178.2(3) no
C46 C41 C42 C43 -0.2(6) no
N41 C41 C42 C43 -178.6(3) no
C41 C42 C43 C44 0.4(6) no
C42 C43 C44 C45 0.0(6) no
C43 C44 C45 C46 -0.6(6) no
C42 C41 C46 C45 -0.4(6) no
N41 C41 C46 C45 178.0(3) no
C44 C45 C46 C41 0.8(6) no

loop_
_cod_related_entry_id
_cod_related_entry_database
_cod_related_entry_code
1 ChemSpider 21133862
